data_4127363
loop_
_publ_author_name
'Ejegbavwo, Otega A.'
'Martin, Corey R.'
'Olorunfemi, Oyindamola A.'
'Leith, Gabrielle A.'
'Ly, Richard T.'
'Rice, Allison M.'
'Dolgopolova, Ekaterina A.'
'Smith, Mark D.'
'Karakalos, Stavros G.'
'Birkner, Nancy'
'Powell, Brian A.'
'Pandey, Shubham'
'Koch, Robert J.'
'Misture, Scott T.'
'Loye, Hans-Conrad Zur'
'Phillpot, Simon R.'
'Brinkman, Kyle S.'
'Shustova, Natalia B.'

_publ_section_title
;
 Thermodynamics and Electronic Properties of Heterometallic Multinuclear
 Actinide-Containing Metal-Organic Frameworks with &quot;Structural
 Memory&quot;.
;
_journal_issue 29
_journal_name_full 'Journal of the American Chemical Society'
_journal_page_first 11628
_journal_page_last 11640
_journal_paper_doi 10.1021/jacs.9b04737
_journal_volume 141
_journal_year 2019
_chemical_formula_moiety '0.5(C128 H96 O68 Th12)'
_chemical_formula_sum 'C64 H48 O34 Th6'
_chemical_formula_weight 2753.26
_space_group_crystal_system tetragonal
_space_group_IT_number 131
_space_group_name_Hall '-P 4c 2'
_space_group_name_H-M_alt 'P 42/m m c'
_symmetry_space_group_name_Hall '-P 4c 2'
_symmetry_space_group_name_H-M 'P 42/m m c'
_atom_sites_solution_hydrogens geom
_atom_sites_solution_primary dual
_audit_creation_date 2018-06-19
_audit_creation_method
;
Olex2 1.2
(compiled 2018.05.29 svn.r3508 for OlexSys, GUI svn.r5506)
;
_cell_angle_alpha 90
_cell_angle_beta 90
_cell_angle_gamma 90
_cell_formula_units_Z 2
_cell_length_a 25.5223(17)
_cell_length_b 25.5223(17)
_cell_length_c 14.6275(11)
_cell_measurement_reflns_used 9677
_cell_measurement_temperature 100(2)
_cell_measurement_theta_max 25.05
_cell_measurement_theta_min 2.26
_cell_volume 9528.2(11)
_computing_cell_refinement 'SAINT v8.37A (Bruker, 2015)'
_computing_data_collection 'Bruker APEX3 v2016.5-0 (Bruker, 2016)'
_computing_data_reduction 'SAINT v8.37A (Bruker, 2015)'
_computing_molecular_graphics 'Olex2 (Dolomanov et al., 2009)'
_computing_publication_material 'Olex2 (Dolomanov et al., 2009)'
_computing_structure_refinement 'XL (Sheldrick, 2008)'
_computing_structure_solution 'ShelXT (Sheldrick, 2015)'
_diffrn_ambient_temperature 100(2)
_diffrn_detector 'Bruker PHOTON-100 area detector'
_diffrn_detector_area_resol_mean 10.4
_diffrn_detector_type 'CMOS area detector'
_diffrn_measured_fraction_theta_full 0.995
_diffrn_measured_fraction_theta_max 0.995
_diffrn_measurement_device 'three-circle diffractometer'
_diffrn_measurement_device_type 'Bruker D8 QUEST'
_diffrn_measurement_method '\w and \f scans'
_diffrn_radiation_monochromator 'mirror optics'
_diffrn_radiation_probe x-ray
_diffrn_radiation_type MoK\a
_diffrn_radiation_wavelength 0.71073
_diffrn_reflns_av_R_equivalents 0.1546
_diffrn_reflns_av_unetI/netI 0.0400
_diffrn_reflns_Laue_measured_fraction_full 0.995
_diffrn_reflns_Laue_measured_fraction_max 0.995
_diffrn_reflns_limit_h_max 28
_diffrn_reflns_limit_h_min -30
_diffrn_reflns_limit_k_max 30
_diffrn_reflns_limit_k_min -28
_diffrn_reflns_limit_l_max 17
_diffrn_reflns_limit_l_min -17
_diffrn_reflns_number 182288
_diffrn_reflns_point_group_measured_fraction_full 0.995
_diffrn_reflns_point_group_measured_fraction_max 0.995
_diffrn_reflns_theta_full 25.167
_diffrn_reflns_theta_max 25.167
_diffrn_reflns_theta_min 2.118
_diffrn_source 'microfocus sealed X-ray tube'
_diffrn_source_type 'Incoatec I\ms'
_diffrn_standards_number 0
_exptl_absorpt_coefficient_mu 4.699
_exptl_absorpt_correction_T_max 0.6936
_exptl_absorpt_correction_T_min 0.5224
_exptl_absorpt_correction_type multi-scan
_exptl_absorpt_process_details
;
SADABS-2016/2 (Bruker,2016/2) was used for absorption correction.
wR2(int) was 0.0956 before and 0.0720 after correction.
The Ratio of minimum to maximum transmission is 0.7532.
The \l/2 correction factor is Not present.
;
_exptl_crystal_colour colourless
_exptl_crystal_colour_primary colourless
_exptl_crystal_density_diffrn 0.960
_exptl_crystal_description tablet
_exptl_crystal_F_000 2488
_exptl_crystal_size_max 0.14
_exptl_crystal_size_mid 0.08
_exptl_crystal_size_min 0.06
_refine_diff_density_max 2.260
_refine_diff_density_min -2.615
_refine_diff_density_rms 0.210
_refine_ls_extinction_method none
_refine_ls_goodness_of_fit_ref 1.049
_refine_ls_hydrogen_treatment constr
_refine_ls_matrix_type full
_refine_ls_number_parameters 63
_refine_ls_number_reflns 4669
_refine_ls_number_restraints 101
_refine_ls_restrained_S_all 1.063
_refine_ls_R_factor_all 0.1223
_refine_ls_R_factor_gt 0.0895
_refine_ls_shift/su_max 0.001
_refine_ls_shift/su_mean 0.000
_refine_ls_structure_factor_coef Fsqd
_refine_ls_weighting_details 'w=1/[\s^2^(Fo^2^)+(0.1150P)^2^+186.6628P] where P=(Fo^2^+2Fc^2^)/3'
_refine_ls_weighting_scheme calc
_refine_ls_wR_factor_gt 0.2378
_refine_ls_wR_factor_ref 0.2657
_reflns_Friedel_coverage 0.000
_reflns_number_gt 3016
_reflns_number_total 4669
_reflns_threshold_expression 'I > 2\s(I)'
_cod_data_source_file ja9b04737_si_003.cif
_cod_data_source_block oae123a_sq
_cod_original_cell_volume 9528.2(15)
_cod_database_code 4127363
_shelx_shelxl_version_number 2018/3
_shelx_space_group_comment
;
The symmetry employed for this shelxl refinement is uniquely defined
by the following loop, which should always be used as a source of
symmetry information in preference to the above space-group names.
They are only intended as comments.
;
_shelx_estimated_absorpt_t_max 0.766
_shelx_estimated_absorpt_t_min 0.559
_olex2_refinement_description
;
1. Fixed Uiso
 At 1.2 times of:
  All C(H) groups
 At 1.5 times of:
  All C(H,H,H) groups
2. Restrained distances
 C2-C1
 1.5 with sigma of 0.02
 C8-C4
 1.5 with sigma of 0.02
 C5-C5_$1
 1.5 with sigma of 0.02
 O3-C1 \\sim O4-C1
 with sigma of 0.01
 C3-C8 \\sim C5-C8
 with sigma of 0.01
3. Restrained planarity
 O3, C1, O4, C2, C7, C6, C5, C4, C3
 with sigma of 0.1
4. Uiso/Uaniso restraints and constraints
Uanis(C1) \\sim Ueq, Uanis(C2) \\sim Ueq, Uanis(C7) \\sim Ueq, Uanis(C6) \\sim
Ueq, Uanis(C5) \\sim Ueq, Uanis(C4) \\sim Ueq, Uanis(C3) \\sim Ueq, Uanis(C8)
\\sim Ueq, Uanis(O3) \\sim Ueq, Uanis(O1) \\sim Ueq, Uanis(O2) \\sim Ueq,
Uanis(O6) \\sim Ueq, Uanis(O5) \\sim Ueq, Uanis(O4) \\sim Ueq, Uanis(O7) \\sim
Ueq: with sigma of 0.02 and sigma for terminal atoms of 0.04
Uanis(O3) = Uanis(C1) = Uanis(O4) = Uanis(C2) = Uanis(C7) = Uanis(C5) =
Uanis(C6) = Uanis(C4) = Uanis(C3) = Uanis(C8)
5.a Aromatic/amide H refined with riding coordinates:
 C7(H7), C6(H6), C3(H3)
5.b Fitted hexagon refined as free rotating group:
 C2(C7,C6,C5,C4,C3)
5.c Idealised Me refined with riding coordinates:
 C8(H8A,H8B,H8C)
;
_platon_squeeze_void_probe_radius 1.20
_olex2_submission_special_instructions 'No special instructions were received'

loop_
_space_group_symop_operation_xyz
'x, y, z'
'-x, -y, z'
'-y, x, z+1/2'
'y, -x, z+1/2'
'-x, y, -z'
'x, -y, -z'
'y, x, -z+1/2'
'-y, -x, -z+1/2'
'-x, -y, -z'
'x, y, -z'
'y, -x, -z-1/2'
'-y, x, -z-1/2'
'x, -y, z'
'-x, y, z'
'-y, -x, z-1/2'
'y, x, z-1/2'

loop_
_atom_site_label
_atom_site_type_symbol
_atom_site_fract_x
_atom_site_fract_y
_atom_site_fract_z
_atom_site_U_iso_or_equiv
_atom_site_adp_type
_atom_site_occupancy
_atom_site_site_symmetry_order
_atom_site_calc_flag
_atom_site_refinement_flags_posn
_atom_site_refinement_flags_adp
_atom_site_refinement_flags_occupancy
Th1 Th 0.500000 0.10914(3) 0.500000 0.0697(5) Uani 1 4 d S T P
Th2 Th 0.57646(4) 0.000000 0.63195(9) 0.0884(5) Uani 1 2 d S T P
O3 O 0.5625(6) 0.1492(6) 0.6094(12) 0.135(2) Uani 1 1 d D U .
O1 O 0.500000 0.0503(9) 0.6242(16) 0.117(7) Uani 1 2 d S TU P
O2 O 0.5713(9) -0.0487(8) 0.500000 0.120(7) Uani 1 2 d S TU P
C1 C 0.5991(6) 0.1333(6) 0.6574(8) 0.135(2) Uani 1 1 d D U .
O6 O 0.6750(9) 0.000000 0.603(2) 0.178(11) Uani 1 2 d S TU P
O5 O 0.5623(13) 0.000000 0.788(2) 0.175(12) Uani 1 2 d S TU P
C2 C 0.6376(5) 0.1745(5) 0.6849(12) 0.135(2) Uani 1 1 d D U .
C7 C 0.6774(6) 0.1635(4) 0.7470(11) 0.135(2) Uani 1 1 d G U .
H7 H 0.680243 0.129495 0.772859 0.162 Uiso 1 1 calc R . .
C6 C 0.7131(5) 0.2023(5) 0.7711(10) 0.135(2) Uani 1 1 d G U .
H6 H 0.740253 0.194791 0.813454 0.162 Uiso 1 1 calc R . .
C5 C 0.7089(5) 0.2521(4) 0.7332(11) 0.135(2) Uani 1 1 d DG U .
C4 C 0.6692(5) 0.2631(4) 0.6711(11) 0.135(2) Uani 1 1 d DG U .
C3 C 0.6335(5) 0.2243(5) 0.6470(10) 0.135(2) Uani 1 1 d DG U .
H3 H 0.606338 0.231773 0.604633 0.162 Uiso 1 1 calc R . .
O4 O 0.6066(6) 0.0879(6) 0.6843(11) 0.135(2) Uani 1 1 d D U .
O7 O 0.500000 0.2139(8) 0.500000 0.109(9) Uani 1 4 d S TU P
C8 C 0.6665(9) 0.3157(7) 0.6262(15) 0.135(2) Uani 1 1 d D U .
H8A H 0.680929 0.342244 0.667408 0.203 Uiso 1 1 calc R . .
H8B H 0.629889 0.324147 0.612256 0.203 Uiso 1 1 calc R . .
H8C H 0.686854 0.315024 0.569392 0.203 Uiso 1 1 calc R . .

loop_
_atom_site_aniso_label
_atom_site_aniso_U_11
_atom_site_aniso_U_22
_atom_site_aniso_U_33
_atom_site_aniso_U_23
_atom_site_aniso_U_13
_atom_site_aniso_U_12
Th1 0.0242(5) 0.0183(5) 0.1665(14) 0.000 0.000 0.000
Th2 0.0588(6) 0.0441(5) 0.1625(12) 0.000 -0.0382(6) 0.000
O3 0.124(4) 0.097(4) 0.185(5) -0.016(4) -0.034(4) -0.021(4)
O1 0.058(9) 0.101(12) 0.192(16) 0.029(12) 0.000 0.000
O2 0.140(15) 0.090(12) 0.131(13) 0.000 0.000 -0.053(11)
C1 0.124(4) 0.097(4) 0.185(5) -0.016(4) -0.034(4) -0.021(4)
O6 0.074(13) 0.107(16) 0.35(3) 0.000 -0.040(18) 0.000
O5 0.20(2) 0.132(19) 0.19(2) 0.000 -0.06(2) 0.000
C2 0.124(4) 0.097(4) 0.185(5) -0.016(4) -0.034(4) -0.021(4)
C7 0.124(4) 0.097(4) 0.185(5) -0.016(4) -0.034(4) -0.021(4)
C6 0.124(4) 0.097(4) 0.185(5) -0.016(4) -0.034(4) -0.021(4)
C5 0.124(4) 0.097(4) 0.185(5) -0.016(4) -0.034(4) -0.021(4)
C4 0.124(4) 0.097(4) 0.185(5) -0.016(4) -0.034(4) -0.021(4)
C3 0.124(4) 0.097(4) 0.185(5) -0.016(4) -0.034(4) -0.021(4)
O4 0.124(4) 0.097(4) 0.185(5) -0.016(4) -0.034(4) -0.021(4)
O7 0.078(15) 0.033(11) 0.22(3) 0.000 0.000 0.000
C8 0.124(4) 0.097(4) 0.185(5) -0.016(4) -0.034(4) -0.021(4)

loop_
_atom_type_symbol
_atom_type_description
_atom_type_scat_dispersion_real
_atom_type_scat_dispersion_imag
_atom_type_scat_source
C C 0.0033 0.0016 'International Tables Vol C Tables 4.2.6.8 and 6.1.1.4'
H H 0.0000 0.0000 'International Tables Vol C Tables 4.2.6.8 and 6.1.1.4'
O O 0.0106 0.0060 'International Tables Vol C Tables 4.2.6.8 and 6.1.1.4'
Th Th -7.2400 8.8979 'International Tables Vol C Tables 4.2.6.8 and 6.1.1.4'

loop_
_geom_angle_atom_site_label_1
_geom_angle_atom_site_label_2
_geom_angle_atom_site_label_3
_geom_angle
_geom_angle_site_symmetry_1
_geom_angle_site_symmetry_3
Th2 Th1 Th2 59.87(3) . 2_655
Th2 Th1 Th2 59.15(4) 9_656 2_655
Th2 Th1 Th2 89.16(3) . 9_656
O3 Th1 Th2 69.8(4) 5_656 9_656
O3 Th1 Th2 158.9(4) . 9_656
O3 Th1 Th2 158.9(4) 10_556 2_655
O3 Th1 Th2 69.8(4) . .
O3 Th1 Th2 106.9(4) 14_655 9_656
O3 Th1 Th2 107.2(4) 14_655 .
O3 Th1 Th2 158.9(4) 5_656 .
O3 Th1 Th2 106.9(4) 10_556 .
O3 Th1 Th2 107.2(4) 10_556 9_656
O3 Th1 Th2 69.8(4) 14_655 2_655
O3 Th1 Th2 107.2(4) . 2_655
O3 Th1 Th2 106.9(4) 5_656 2_655
O3 Th1 O3 80.4(8) . 10_556
O3 Th1 O3 80.0(8) . 14_655
O3 Th1 O3 131.3(8) . 5_656
O3 Th1 O3 131.3(8) 10_556 14_655
O3 Th1 O3 80.0(8) 5_656 10_556
O3 Th1 O3 80.4(8) 5_656 14_655
O3 Th1 O7 65.7(4) 10_556 .
O3 Th1 O7 65.7(4) 5_656 .
O3 Th1 O7 65.7(4) 14_655 .
O3 Th1 O7 65.7(4) . .
O1 Th1 Th2 85.8(5) 10_556 .
O1 Th1 Th2 33.5(3) . 2_655
O1 Th1 Th2 85.8(5) 10_556 2_655
O1 Th1 Th2 33.5(3) 10_556 9_656
O1 Th1 Th2 85.8(5) . 9_656
O1 Th1 Th2 33.5(3) . .
O1 Th1 O3 76.4(6) 10_556 5_656
O1 Th1 O3 76.4(6) . 14_655
O1 Th1 O3 139.5(4) 10_556 14_655
O1 Th1 O3 139.5(4) 10_556 .
O1 Th1 O3 76.4(6) 10_556 10_556
O1 Th1 O3 139.5(4) . 10_556
O1 Th1 O3 76.4(6) . .
O1 Th1 O3 139.5(4) . 5_656
O1 Th1 O1 100.8(12) . 10_556
O1 Th1 O2 65.7(4) . 13
O1 Th1 O2 65.7(4) . 9_656
O1 Th1 O2 65.7(4) 10_556 13
O1 Th1 O2 65.7(4) 10_556 9_656
O1 Th1 O7 129.6(6) . .
O1 Th1 O7 129.6(6) 10_556 .
O2 Th1 Th2 85.4(5) 13 2_655
O2 Th1 Th2 85.4(5) 13 9_656
O2 Th1 Th2 32.7(2) 9_656 9_656
O2 Th1 Th2 32.7(2) 9_656 2_655
O2 Th1 Th2 85.4(5) 9_656 .
O2 Th1 Th2 32.7(2) 13 .
O2 Th1 O3 77.0(6) 13 10_556
O2 Th1 O3 77.0(6) 9_656 14_655
O2 Th1 O3 139.2(4) 13 5_656
O2 Th1 O3 139.2(4) 13 14_655
O2 Th1 O3 77.0(6) 9_656 5_656
O2 Th1 O3 139.2(4) 9_656 .
O2 Th1 O3 139.2(4) 9_656 10_556
O2 Th1 O3 77.0(6) 13 .
O2 Th1 O2 99.5(12) 9_656 13
O2 Th1 O7 130.3(6) 13 .
O2 Th1 O7 130.3(6) 9_656 .
O7 Th1 Th2 135.422(14) . 9_656
O7 Th1 Th2 135.423(14) . .
O7 Th1 Th2 135.422(14) . 2_655
Th1 Th2 Th1 90.84(3) 9_656 .
Th2 Th2 Th1 60.424(19) 10_556 9_656
Th2 Th2 Th1 60.066(15) 2_655 .
Th2 Th2 Th1 60.424(19) 10_556 .
Th2 Th2 Th1 60.065(15) 2_655 9_656
Th2 Th2 Th2 90.0 10_556 2_655
O1 Th2 Th1 33.8(5) . .
O1 Th2 Th1 87.2(5) 2_655 .
O1 Th2 Th1 87.2(5) . 9_656
O1 Th2 Th1 33.8(5) 2_655 9_656
O1 Th2 Th2 33.4(4) 2_655 2_655
O1 Th2 Th2 87.2(6) . 10_556
O1 Th2 Th2 87.2(6) 2_655 10_556
O1 Th2 Th2 33.4(4) . 2_655
O1 Th2 O1 66.6(9) 2_655 .
O1 Th2 O6 144.6(5) . .
O1 Th2 O6 144.6(5) 2_655 .
O1 Th2 O4 140.0(6) 2_655 .
O1 Th2 O4 77.2(6) 2_655 13
O1 Th2 O4 77.2(6) . .
O1 Th2 O4 140.0(6) . 13
O2 Th2 Th1 86.7(5) . .
O2 Th2 Th1 34.1(5) 13 .
O2 Th2 Th1 86.7(5) 13 9_656
O2 Th2 Th1 34.1(5) . 9_656
O2 Th2 Th2 32.9(4) . 10_556
O2 Th2 Th2 86.7(6) . 2_655
O2 Th2 Th2 32.9(4) 13 10_556
O2 Th2 Th2 86.7(6) 13 2_655
O2 Th2 O1 102.0(8) 13 2_655
O2 Th2 O1 67.4(7) . 2_655
O2 Th2 O1 67.4(7) 13 .
O2 Th2 O1 102.0(8) . .
O2 Th2 O2 65.5(9) . 13
O2 Th2 O6 85.2(9) 13 .
O2 Th2 O6 85.2(9) . .
O2 Th2 O5 145.1(5) 13 .
O2 Th2 O5 145.1(5) . .
O2 Th2 O4 139.7(6) . .
O2 Th2 O4 77.8(6) 13 .
O2 Th2 O4 77.8(6) . 13
O2 Th2 O4 139.7(6) 13 13
O6 Th2 Th1 114.2(5) . .
O6 Th2 Th1 114.2(5) . 9_656
O6 Th2 Th2 170.4(8) . 2_655
O6 Th2 Th2 80.4(8) . 10_556
O5 Th2 Th1 114.2(5) . 9_656
O5 Th2 Th1 114.2(5) . .
O5 Th2 Th2 81.0(8) . 2_655
O5 Th2 Th2 171.0(8) . 10_556
O5 Th2 O1 85.3(9) . 2_655
O5 Th2 O1 85.3(9) . .
O5 Th2 O6 108.6(11) . .
O5 Th2 O4 75.2(5) . 13
O5 Th2 O4 75.2(5) . .
O4 Th2 Th1 161.2(4) . 9_656
O4 Th2 Th1 70.4(4) . .
O4 Th2 Th1 70.4(4) 13 9_656
O4 Th2 Th1 161.2(4) 13 .
O4 Th2 Th2 108.0(4) . 2_655
O4 Th2 Th2 108.0(4) 13 2_655
O4 Th2 Th2 107.9(4) . 10_556
O4 Th2 Th2 107.9(4) 13 10_556
O4 Th2 O6 75.3(5) 13 .
O4 Th2 O6 75.3(5) . .
O4 Th2 O4 128.4(8) 13 .
C1 O3 Th1 135.9(12) . .
Th2 O1 Th1 112.8(6) 2_655 .
Th2 O1 Th1 112.8(6) . .
Th2 O1 Th2 113.1(9) . 2_655
Th2 O2 Th1 113.1(6) . 9_656
Th2 O2 Th1 113.1(6) 10_556 9_656
Th2 O2 Th2 114.1(8) 10_556 .
O3 C1 C2 114.9(14) . .
O3 C1 O4 127.0(17) . .
O4 C1 C2 118.1(14) . .
C7 C2 C1 121.0(10) . .
C7 C2 C3 120.0 . .
C3 C2 C1 119.0(10) . .
C2 C7 H7 120.0 . .
C6 C7 C2 120.0 . .
C6 C7 H7 120.0 . .
C7 C6 H6 120.0 . .
C7 C6 C5 120.0 . .
C5 C6 H6 120.0 . .
C6 C5 C5 115.3(14) . 8_666
C4 C5 C6 120.0 . .
C4 C5 C5 124.6(13) . 8_666
C5 C4 C3 120.0 . .
C5 C4 C8 120.1(4) . .
C3 C4 C8 119.8(4) . .
C2 C3 H3 120.0 . .
C4 C3 C2 120.0 . .
C4 C3 H3 120.0 . .
C1 O4 Th2 134.2(12) . .
C4 C8 H8A 109.5 . .
C4 C8 H8B 109.5 . .
C4 C8 H8C 109.5 . .
H8A C8 H8B 109.5 . .
H8A C8 H8C 109.5 . .
H8B C8 H8C 109.5 . .

loop_
_geom_bond_atom_site_label_1
_geom_bond_atom_site_label_2
_geom_bond_distance
_geom_bond_site_symmetry_2
Th1 Th2 3.9106(9) 2_655
Th1 Th2 3.9105(9) .
Th1 Th2 3.9106(9) 9_656
Th1 O3 2.479(16) 14_655
Th1 O3 2.479(16) .
Th1 O3 2.479(16) 10_556
Th1 O3 2.479(16) 5_656
Th1 O1 2.36(2) 10_556
Th1 O1 2.36(2) .
Th1 O2 2.386(19) 13
Th1 O2 2.386(19) 9_656
Th1 O7 2.67(2) .
Th2 Th2 3.9028(18) 2_655
Th2 Th2 3.860(3) 10_556
Th2 O1 2.338(12) .
Th2 O1 2.338(12) 2_655
Th2 O2 2.300(11) .
Th2 O2 2.300(11) 13
Th2 O6 2.55(2) .
Th2 O5 2.31(3) .
Th2 O4 2.493(15) .
Th2 O4 2.493(15) 13
O3 C1 1.237(14) .
C1 C2 1.494(16) .
C1 O4 1.239(14) .
C2 C7 1.3900 .
C2 C3 1.3900 .
C7 H7 0.9500 .
C7 C6 1.3900 .
C6 H6 0.9500 .
C6 C5 1.3900 .
C5 C5 1.491(13) 8_666
C5 C4 1.3900 .
C4 C3 1.3900 .
C4 C8 1.497(16) .
C3 H3 0.9500 .
C8 H8A 0.9800 .
C8 H8B 0.9800 .
C8 H8C 0.9800 .

loop_
_platon_squeeze_void_nr
_platon_squeeze_void_average_x
_platon_squeeze_void_average_y
_platon_squeeze_void_average_z
_platon_squeeze_void_volume
_platon_squeeze_void_count_electrons
_platon_squeeze_void_content
1 -0.008 -0.006 -0.056 6685 1480 ' '
